data_7105745
loop_
_publ_author_name
'Dipti Patel'
'David King'
'Benedict Gardner'
'Jonathan McMaster'
'William Lewis'
'Alexander Blake'
'Stephen Liddle'

_publ_section_title
;
Structural and theoretical insights into the perturbation 
of uranium&#x0096;rhenium bonds by dative Lewis base ancillary ligands
;
_journal_name_full Chem.Commun.
_journal_page_first 295
_journal_paper_doi 10.1039/c0cc01387k
_journal_volume 47
_journal_year 2011
_chemical_formula_moiety 'C37 H64 N4 Si5 U'
_chemical_formula_sum 'C37 H64 N4 Si5 U'
_chemical_formula_weight 943.40
_chemical_name_systematic
;
?
;
_space_group_IT_number 14
_symmetry_cell_setting monoclinic
_symmetry_space_group_name_Hall '-P 2ybc'
_symmetry_space_group_name_H-M 'P 1 21/c 1'
_atom_sites_solution_hydrogens 'geom, Me from difmap'
_atom_sites_solution_primary direct
_atom_sites_solution_secondary difmap
_audit_creation_method 'enCIFer editing of SHELXL97 CIF output'
_cell_angle_alpha 90.00
_cell_angle_beta 94.371(2)
_cell_angle_gamma 90.00
_cell_formula_units_Z 4
_cell_length_a 16.1847(4)
_cell_length_b 11.3466(2)
_cell_length_c 23.8954(5)
_cell_measurement_reflns_used 12526
_cell_measurement_temperature 90(2)
_cell_measurement_theta_max 27.50
_cell_measurement_theta_min 2.19
_cell_volume 4375.42(16)
_computing_cell_refinement 'Bruker SAINT version 6.36A (Bruker, 2000)'
_computing_data_collection 'Bruker SMART version 5.625 (Bruker, 2001)'
_computing_data_reduction 'Bruker SAINT; SHELXTL (Sheldrick, 2008)'
_computing_molecular_graphics 'SHELXTL (Sheldrick, 2008)'
_computing_publication_material 'enCIFer (Allen et al., 2004); PLATON (Spek, 2009)'
_computing_structure_refinement 'SHELXL97 (Sheldrick, 2008)'
_computing_structure_solution 'SHELXTL (Sheldrick, 2008)'
_diffrn_ambient_temperature 90(2)
_diffrn_measured_fraction_theta_full 1.000
_diffrn_measured_fraction_theta_max 1.000
_diffrn_measurement_device_type 'Bruker SMART APEX CCD diffractometer'
_diffrn_measurement_method '\w rotation with narrow frames'
_diffrn_radiation_monochromator graphite
_diffrn_radiation_source 'normal-focus sealed tube'
_diffrn_radiation_type MoK\a
_diffrn_radiation_wavelength 0.71073
_diffrn_reflns_av_R_equivalents 0.027
_diffrn_reflns_av_sigmaI/netI 0.018
_diffrn_reflns_limit_h_max 19
_diffrn_reflns_limit_h_min -19
_diffrn_reflns_limit_k_max 13
_diffrn_reflns_limit_k_min -13
_diffrn_reflns_limit_l_max 28
_diffrn_reflns_limit_l_min -28
_diffrn_reflns_number 44442
_diffrn_reflns_theta_full 25.00
_diffrn_reflns_theta_max 25.00
_diffrn_reflns_theta_min 1.99
_diffrn_standards_decay_% 0
_diffrn_standards_number 0
_exptl_absorpt_coefficient_mu 3.876
_exptl_absorpt_correction_T_max 0.945
_exptl_absorpt_correction_T_min 0.632
_exptl_absorpt_correction_type multi-scan
_exptl_absorpt_process_details 'SADABS 2007/2'
_exptl_crystal_colour Red-brown
_exptl_crystal_density_diffrn 1.432
_exptl_crystal_description Block
_exptl_crystal_F_000 1904
_exptl_crystal_size_max 0.22
_exptl_crystal_size_mid 0.21
_exptl_crystal_size_min 0.19
_refine_diff_density_max 1.04
_refine_diff_density_min -0.43
_refine_diff_density_rms 0.08
_refine_ls_extinction_method none
_refine_ls_goodness_of_fit_ref 1.08
_refine_ls_hydrogen_treatment constr
_refine_ls_matrix_type full
_refine_ls_number_parameters 442
_refine_ls_number_reflns 7716
_refine_ls_number_restraints 0
_refine_ls_restrained_S_all 1.08
_refine_ls_R_factor_all 0.0244
_refine_ls_R_factor_gt 0.0205
_refine_ls_shift/su_max 0.001
_refine_ls_shift/su_mean 0.000
_refine_ls_structure_factor_coef Fsqd
_refine_ls_weighting_details 'calc w=1/[\s^2^(Fo^2^)+(0.024P)^2^+5.295P] where P=(Fo^2^+2Fc^2^)/3'
_refine_ls_weighting_scheme calc
_refine_ls_wR_factor_gt 0.0513
_refine_ls_wR_factor_ref 0.0532
_reflns_number_gt 6870
_reflns_number_total 7716
_reflns_threshold_expression I>2\s(I)
_cod_data_source_file C0CC01387K.TXT
_cod_data_source_block udksia
_cod_depositor_comments
;
The following automatic conversions were performed:
'_symmetry_cell_setting' value 'Monoclinic' changed to 'monoclinic'
according to '/home/saulius/struct/CIF-dictionaries/cif_core.dic'
dictionary named 'cif_core.dic' version 2.4.1 from 2010-06-29.

Automatic conversion script
Id: cif_fix_enum 1555 2011-01-17 13:19:09Z saulius 
;
_cod_original_sg_symbol_H-M 'P 21/c'
_cod_database_code 7105745

loop_
_symmetry_equiv_pos_as_xyz
'x, y, z'
'-x, y+1/2, -z+1/2'
'-x, -y, -z'
'x, -y-1/2, z-1/2'

loop_
_atom_site_label
_atom_site_type_symbol
_atom_site_fract_x
_atom_site_fract_y
_atom_site_fract_z
_atom_site_U_iso_or_equiv
_atom_site_adp_type
_atom_site_occupancy
_atom_site_symmetry_multiplicity
_atom_site_calc_flag
_atom_site_refinement_flags
_atom_site_disorder_assembly
_atom_site_disorder_group
U1 U 0.256837(6) 0.252277(8) 0.080708(4) 0.01340(4) Uani 1 1 d . . .
Si1 Si 0.36388(4) 0.50472(6) 0.10938(3) 0.01424(14) Uani 1 1 d . . .
Si2 Si 0.22959(4) 0.49658(6) 0.00313(3) 0.01405(14) Uani 1 1 d . . .
Si3 Si 0.17173(4) 0.49812(6) 0.12925(3) 0.01322(14) Uani 1 1 d . . .
Si4 Si 0.16298(4) -0.02331(6) 0.06710(3) 0.01830(16) Uani 1 1 d . . .
Si5 Si 0.33829(5) 0.00490(6) 0.02886(3) 0.01722(15) Uani 1 1 d . . .
N1 N 0.35649(13) 0.35810(19) 0.12873(9) 0.0158(5) Uani 1 1 d . . .
N2 N 0.25166(13) 0.34667(19) -0.00048(8) 0.0154(5) Uani 1 1 d . . .
N3 N 0.15655(13) 0.34677(18) 0.12249(8) 0.0146(4) Uani 1 1 d . . .
N4 N 0.25121(14) 0.05917(19) 0.05810(9) 0.0172(5) Uani 1 1 d . . .
C1 C 0.25377(14) 0.5378(2) 0.07963(9) 0.0133(5) Uani 1 1 d . . .
H1A H 0.2521 0.6258 0.0789 0.016 Uiso 1 1 calc R . .
C2 C 0.44316(16) 0.5266(2) 0.05731(11) 0.0206(6) Uani 1 1 d . . .
H2A H 0.4377 0.6060 0.0414 0.031 Uiso 1 1 calc R . .
H2B H 0.4346 0.4682 0.0272 0.031 Uiso 1 1 calc R . .
H2C H 0.4987 0.5169 0.0761 0.031 Uiso 1 1 calc R . .
C3 C 0.39756(17) 0.6048(2) 0.16852(11) 0.0220(6) Uani 1 1 d . . .
H3A H 0.3998 0.6860 0.1547 0.033 Uiso 1 1 calc R . .
H3B H 0.4526 0.5811 0.1845 0.033 Uiso 1 1 calc R . .
H3C H 0.3580 0.6001 0.1975 0.033 Uiso 1 1 calc R . .
C4 C 0.41403(16) 0.2790(2) 0.15472(10) 0.0156(5) Uani 1 1 d . . .
C5 C 0.50037(16) 0.2896(2) 0.15399(11) 0.0171(5) Uani 1 1 d . . .
H5A H 0.5233 0.3592 0.1394 0.021 Uiso 1 1 calc R . .
C6 C 0.55291(16) 0.1994(2) 0.17429(10) 0.0181(6) Uani 1 1 d . . .
C7 C 0.64562(17) 0.2140(3) 0.17519(12) 0.0244(6) Uani 1 1 d . . .
H7A H 0.6592 0.2631 0.1434 0.037 Uiso 1 1 calc R . .
H7B H 0.6716 0.1364 0.1723 0.037 Uiso 1 1 calc R . .
H7C H 0.6662 0.2518 0.2104 0.037 Uiso 1 1 calc R . .
C8 C 0.51883(17) 0.0965(2) 0.19481(11) 0.0211(6) Uani 1 1 d . . .
H8A H 0.5545 0.0331 0.2064 0.025 Uiso 1 1 calc R . .
C9 C 0.43413(17) 0.0848(2) 0.19867(11) 0.0200(6) Uani 1 1 d . . .
C10 C 0.39841(18) -0.0219(3) 0.22567(12) 0.0270(7) Uani 1 1 d . . .
H10A H 0.4384 -0.0867 0.2262 0.041 Uiso 1 1 calc R . .
H10B H 0.3471 -0.0456 0.2042 0.041 Uiso 1 1 calc R . .
H10C H 0.3864 -0.0026 0.2642 0.041 Uiso 1 1 calc R . .
C11 C 0.38276(16) 0.1774(2) 0.17942(10) 0.0179(6) Uani 1 1 d . . .
H11A H 0.3249 0.1716 0.1831 0.022 Uiso 1 1 calc R . .
C12 C 0.11854(16) 0.5201(2) -0.02260(11) 0.0202(6) Uani 1 1 d . . .
H12A H 0.1042 0.6034 -0.0186 0.030 Uiso 1 1 calc R . .
H12B H 0.0829 0.4718 -0.0005 0.030 Uiso 1 1 calc R . .
H12C H 0.1105 0.4973 -0.0622 0.030 Uiso 1 1 calc R . .
C13 C 0.29014(18) 0.5852(2) -0.04572(11) 0.0214(6) Uani 1 1 d . . .
H13A H 0.2808 0.6693 -0.0394 0.032 Uiso 1 1 calc R . .
H13B H 0.2720 0.5652 -0.0846 0.032 Uiso 1 1 calc R . .
H13C H 0.3493 0.5674 -0.0387 0.032 Uiso 1 1 calc R . .
C14 C 0.24666(16) 0.2913(2) -0.05447(10) 0.0151(5) Uani 1 1 d . . .
C15 C 0.17280(18) 0.2376(2) -0.07616(12) 0.0189(6) Uani 1 1 d . . .
H15A H 0.1253 0.2401 -0.0552 0.023 Uiso 1 1 calc R . .
C16 C 0.16815(17) 0.1812(2) -0.12768(11) 0.0216(6) Uani 1 1 d . . .
C17 C 0.0878(2) 0.1239(3) -0.15032(13) 0.0333(7) Uani 1 1 d . . .
H17A H 0.0422 0.1530 -0.1294 0.050 Uiso 1 1 calc R . .
H17B H 0.0923 0.0382 -0.1460 0.050 Uiso 1 1 calc R . .
H17C H 0.0771 0.1435 -0.1901 0.050 Uiso 1 1 calc R . .
C18 C 0.23773(18) 0.1784(2) -0.15839(11) 0.0224(6) Uani 1 1 d . . .
H18A H 0.2346 0.1397 -0.1937 0.027 Uiso 1 1 calc R . .
C19 C 0.31175(18) 0.2312(2) -0.13841(12) 0.0199(6) Uani 1 1 d . . .
C20 C 0.3878(2) 0.2254(3) -0.17123(13) 0.0320(7) Uani 1 1 d . . .
H20A H 0.3723 0.1962 -0.2092 0.048 Uiso 1 1 calc R . .
H20B H 0.4285 0.1721 -0.1523 0.048 Uiso 1 1 calc R . .
H20C H 0.4120 0.3044 -0.1735 0.048 Uiso 1 1 calc R . .
C21 C 0.31567(17) 0.2882(2) -0.08653(11) 0.0184(6) Uani 1 1 d . . .
H21A H 0.3657 0.3254 -0.0727 0.022 Uiso 1 1 calc R . .
C22 C 0.20399(16) 0.5291(2) 0.20495(10) 0.0185(6) Uani 1 1 d . . .
H22A H 0.2141 0.6137 0.2100 0.028 Uiso 1 1 calc R . .
H22B H 0.2549 0.4854 0.2161 0.028 Uiso 1 1 calc R . .
H22C H 0.1599 0.5042 0.2283 0.028 Uiso 1 1 calc R . .
C23 C 0.07602(16) 0.5885(2) 0.11393(11) 0.0202(6) Uani 1 1 d . . .
H23A H 0.0902 0.6724 0.1167 0.030 Uiso 1 1 calc R . .
H23B H 0.0357 0.5696 0.1412 0.030 Uiso 1 1 calc R . .
H23C H 0.0520 0.5710 0.0759 0.030 Uiso 1 1 calc R . .
C24 C 0.10137(16) 0.2902(2) 0.15760(11) 0.0163(5) Uani 1 1 d . . .
C25 C 0.01537(16) 0.3003(2) 0.14776(11) 0.0181(5) Uani 1 1 d . . .
H25A H -0.0069 0.3512 0.1189 0.022 Uiso 1 1 calc R . .
C26 C -0.03828(18) 0.2371(2) 0.17944(13) 0.0220(6) Uani 1 1 d . . .
C27 C -0.13090(19) 0.2469(3) 0.16724(15) 0.0319(8) Uani 1 1 d . . .
H27A H -0.1435 0.3118 0.1409 0.048 Uiso 1 1 calc R . .
H27B H -0.1569 0.2621 0.2022 0.048 Uiso 1 1 calc R . .
H27C H -0.1525 0.1730 0.1506 0.048 Uiso 1 1 calc R . .
C28 C -0.00473(17) 0.1627(2) 0.22188(11) 0.0222(6) Uani 1 1 d . . .
H28A H -0.0409 0.1191 0.2435 0.027 Uiso 1 1 calc R . .
C29 C 0.08023(17) 0.1511(2) 0.23315(11) 0.0200(6) Uani 1 1 d . . .
C30 C 0.11567(19) 0.0694(3) 0.27895(12) 0.0287(7) Uani 1 1 d . . .
H30A H 0.0826 -0.0030 0.2788 0.043 Uiso 1 1 calc R . .
H30B H 0.1143 0.1084 0.3155 0.043 Uiso 1 1 calc R . .
H30C H 0.1731 0.0498 0.2723 0.043 Uiso 1 1 calc R . .
C31 C 0.13244(16) 0.2166(2) 0.20122(11) 0.0166(5) Uani 1 1 d . . .
H31A H 0.1907 0.2110 0.2093 0.020 Uiso 1 1 calc R . .
C32 C 0.14564(18) -0.1472(2) 0.01583(12) 0.0249(6) Uani 1 1 d . . .
H32A H 0.1402 -0.1155 -0.0224 0.037 Uiso 1 1 calc R . .
H32B H 0.0948 -0.1894 0.0234 0.037 Uiso 1 1 calc R . .
H32C H 0.1928 -0.2015 0.0197 0.037 Uiso 1 1 calc R . .
C33 C 0.07118(17) 0.0768(3) 0.05544(14) 0.0294(7) Uani 1 1 d . . .
H33A H 0.0608 0.0929 0.0152 0.044 Uiso 1 1 calc R . .
H33B H 0.0824 0.1511 0.0756 0.044 Uiso 1 1 calc R . .
H33C H 0.0224 0.0389 0.0694 0.044 Uiso 1 1 calc R . .
C34 C 0.16823(19) -0.0866(3) 0.13977(12) 0.0274(7) Uani 1 1 d . . .
H34A H 0.1811 -0.0238 0.1672 0.041 Uiso 1 1 calc R . .
H34B H 0.2116 -0.1470 0.1435 0.041 Uiso 1 1 calc R . .
H34C H 0.1147 -0.1221 0.1466 0.041 Uiso 1 1 calc R . .
C35 C 0.38341(18) -0.1244(2) 0.06928(12) 0.0237(6) Uani 1 1 d . . .
H35A H 0.4307 -0.1554 0.0506 0.036 Uiso 1 1 calc R . .
H35B H 0.3412 -0.1859 0.0710 0.036 Uiso 1 1 calc R . .
H35C H 0.4020 -0.0995 0.1074 0.036 Uiso 1 1 calc R . .
C36 C 0.41879(17) 0.1249(2) 0.03199(11) 0.0214(6) Uani 1 1 d . . .
H36A H 0.4623 0.1046 0.0073 0.032 Uiso 1 1 calc R . .
H36B H 0.4431 0.1331 0.0706 0.032 Uiso 1 1 calc R . .
H36C H 0.3929 0.1995 0.0197 0.032 Uiso 1 1 calc R . .
C37 C 0.31960(18) -0.0387(2) -0.04641(11) 0.0230(6) Uani 1 1 d . . .
H37A H 0.3726 -0.0566 -0.0618 0.035 Uiso 1 1 calc R . .
H37B H 0.2924 0.0262 -0.0677 0.035 Uiso 1 1 calc R . .
H37C H 0.2840 -0.1086 -0.0493 0.035 Uiso 1 1 calc R . .

loop_
_atom_site_aniso_label
_atom_site_aniso_U_11
_atom_site_aniso_U_22
_atom_site_aniso_U_33
_atom_site_aniso_U_23
_atom_site_aniso_U_13
_atom_site_aniso_U_12
U1 0.01513(6) 0.01165(6) 0.01335(6) -0.00009(4) 0.00071(4) 0.00037(4)
Si1 0.0124(3) 0.0160(3) 0.0141(3) -0.0001(3) -0.0010(3) -0.0007(3)
Si2 0.0161(3) 0.0145(3) 0.0113(3) 0.0005(3) -0.0010(3) 0.0005(3)
Si3 0.0129(3) 0.0142(3) 0.0125(3) -0.0003(3) 0.0006(3) -0.0003(3)
Si4 0.0182(4) 0.0162(4) 0.0202(4) -0.0024(3) -0.0007(3) -0.0015(3)
Si5 0.0202(4) 0.0149(4) 0.0164(3) 0.0000(3) 0.0007(3) 0.0019(3)
N1 0.0136(11) 0.0177(11) 0.0157(11) 0.0021(9) -0.0012(9) 0.0016(9)
N2 0.0172(11) 0.0160(11) 0.0128(11) -0.0011(9) -0.0003(9) 0.0005(9)
N3 0.0145(11) 0.0147(11) 0.0147(11) 0.0001(9) 0.0023(9) -0.0017(9)
N4 0.0212(12) 0.0152(11) 0.0148(11) -0.0009(9) -0.0010(9) 0.0012(9)
C1 0.0131(13) 0.0135(13) 0.0130(12) -0.0006(9) -0.0013(10) -0.0002(10)
C2 0.0155(13) 0.0246(15) 0.0218(14) 0.0039(12) 0.0019(11) -0.0010(11)
C3 0.0196(14) 0.0247(15) 0.0204(14) -0.0003(12) -0.0056(11) -0.0039(12)
C4 0.0177(13) 0.0182(13) 0.0106(12) -0.0013(10) -0.0014(10) 0.0017(11)
C5 0.0190(14) 0.0181(13) 0.0138(13) 0.0009(11) -0.0023(11) -0.0014(11)
C6 0.0177(14) 0.0232(14) 0.0126(12) -0.0035(11) -0.0031(10) 0.0026(11)
C7 0.0171(14) 0.0323(16) 0.0233(15) -0.0005(13) -0.0020(12) 0.0043(12)
C8 0.0244(15) 0.0208(14) 0.0170(13) 0.0006(11) -0.0056(11) 0.0071(12)
C9 0.0242(14) 0.0199(14) 0.0151(13) -0.0004(11) -0.0034(11) -0.0010(11)
C10 0.0304(16) 0.0277(16) 0.0220(14) 0.0074(12) -0.0043(12) -0.0013(13)
C11 0.0152(13) 0.0249(15) 0.0130(13) -0.0006(11) -0.0027(10) -0.0006(11)
C12 0.0212(14) 0.0201(14) 0.0182(13) -0.0015(11) -0.0048(11) 0.0018(11)
C13 0.0277(15) 0.0193(14) 0.0173(13) 0.0032(11) 0.0029(12) -0.0001(12)
C14 0.0204(14) 0.0128(12) 0.0116(12) 0.0006(10) -0.0015(10) 0.0016(11)
C15 0.0179(14) 0.0194(14) 0.0193(14) 0.0019(11) 0.0005(11) -0.0014(11)
C16 0.0259(15) 0.0179(14) 0.0196(14) 0.0000(11) -0.0061(12) -0.0028(11)
C17 0.0339(18) 0.0371(18) 0.0277(16) -0.0071(14) -0.0058(14) -0.0093(14)
C18 0.0348(16) 0.0192(14) 0.0128(13) -0.0009(11) -0.0011(12) 0.0012(12)
C19 0.0274(15) 0.0163(14) 0.0164(13) 0.0012(10) 0.0037(12) 0.0028(11)
C20 0.0348(18) 0.0372(18) 0.0252(16) -0.0040(14) 0.0110(14) 0.0022(14)
C21 0.0194(14) 0.0166(13) 0.0188(14) 0.0014(11) -0.0003(11) 0.0003(11)
C22 0.0188(13) 0.0220(14) 0.0148(13) -0.0018(11) 0.0021(10) -0.0006(11)
C23 0.0162(13) 0.0213(14) 0.0233(14) -0.0004(11) 0.0021(11) 0.0008(11)
C24 0.0177(13) 0.0121(12) 0.0190(13) -0.0047(11) 0.0017(11) -0.0036(11)
C25 0.0175(14) 0.0182(14) 0.0181(13) -0.0004(11) -0.0013(11) -0.0003(11)
C26 0.0186(15) 0.0219(15) 0.0258(15) -0.0037(11) 0.0041(12) -0.0025(11)
C27 0.0174(15) 0.0365(19) 0.0419(19) 0.0040(14) 0.0037(14) -0.0038(12)
C28 0.0231(14) 0.0214(14) 0.0231(14) -0.0003(12) 0.0080(12) -0.0063(12)
C29 0.0260(15) 0.0200(14) 0.0141(13) -0.0014(11) 0.0028(11) -0.0011(12)
C30 0.0333(17) 0.0293(17) 0.0241(15) 0.0088(13) 0.0060(13) -0.0012(13)
C31 0.0128(13) 0.0199(13) 0.0174(13) -0.0019(11) 0.0021(10) -0.0006(11)
C32 0.0247(15) 0.0191(14) 0.0304(16) -0.0055(12) -0.0017(12) -0.0018(12)
C33 0.0198(15) 0.0272(16) 0.0402(18) -0.0117(14) -0.0043(13) 0.0008(12)
C34 0.0281(16) 0.0290(16) 0.0251(15) -0.0009(13) 0.0017(13) -0.0074(13)
C35 0.0250(15) 0.0210(15) 0.0253(15) 0.0033(12) 0.0030(12) 0.0046(12)
C36 0.0193(14) 0.0234(15) 0.0217(14) 0.0004(11) 0.0019(11) 0.0008(11)
C37 0.0276(15) 0.0201(14) 0.0214(14) -0.0034(11) 0.0020(12) 0.0006(12)

loop_
_atom_type_symbol
_atom_type_description
_atom_type_scat_dispersion_real
_atom_type_scat_dispersion_imag
_atom_type_scat_source
C C 0.0033 0.0016 'International Tables Vol C Tables 4.2.6.8 and 6.1.1.4'
H H 0.0000 0.0000 'International Tables Vol C Tables 4.2.6.8 and 6.1.1.4'
N N 0.0061 0.0033 'International Tables Vol C Tables 4.2.6.8 and 6.1.1.4'
Si Si 0.0817 0.0704 'International Tables Vol C Tables 4.2.6.8 and 6.1.1.4'
U U -9.6767 9.6646 'International Tables Vol C Tables 4.2.6.8 and 6.1.1.4'

loop_
_geom_angle_atom_site_label_1
_geom_angle_atom_site_label_2
_geom_angle_atom_site_label_3
_geom_angle
_geom_angle_site_symmetry_1
_geom_angle_site_symmetry_3
_geom_angle_publ_flag
N2 U1 N3 100.29(8) . . ?
N2 U1 N1 99.58(8) . . ?
N3 U1 N1 91.88(7) . . ?
N2 U1 N4 105.19(8) . . ?
N3 U1 N4 123.60(8) . . ?
N1 U1 N4 130.80(8) . . ?
N2 U1 C4 116.21(7) . . ?
N3 U1 C4 107.41(7) . . ?
N1 U1 C4 26.40(7) . . ?
N4 U1 C4 104.84(7) . . ?
N1 Si1 C3 113.90(11) . . ?
N1 Si1 C2 111.67(12) . . ?
C3 Si1 C2 104.37(13) . . ?
N1 Si1 C1 101.93(11) . . ?
C3 Si1 C1 112.01(12) . . ?
C2 Si1 C1 113.28(11) . . ?
N2 Si2 C13 111.99(11) . . ?
N2 Si2 C12 108.54(11) . . ?
C13 Si2 C12 104.69(12) . . ?
N2 Si2 C1 105.07(11) . . ?
C13 Si2 C1 112.88(12) . . ?
C12 Si2 C1 113.77(11) . . ?
N3 Si3 C23 114.46(11) . . ?
N3 Si3 C22 107.51(11) . . ?
C23 Si3 C22 104.55(12) . . ?
N3 Si3 C1 106.03(11) . . ?
C23 Si3 C1 110.84(12) . . ?
C22 Si3 C1 113.62(11) . . ?
N4 Si4 C32 114.07(12) . . ?
N4 Si4 C33 107.78(12) . . ?
C32 Si4 C33 106.27(13) . . ?
N4 Si4 C34 110.00(12) . . ?
C32 Si4 C34 108.20(14) . . ?
C33 Si4 C34 110.45(14) . . ?
N4 Si5 C37 113.91(12) . . ?
N4 Si5 C35 111.55(12) . . ?
C37 Si5 C35 108.49(13) . . ?
N4 Si5 C36 107.98(12) . . ?
C37 Si5 C36 106.91(13) . . ?
C35 Si5 C36 107.73(13) . . ?
C4 N1 Si1 132.43(18) . . ?
C4 N1 U1 108.04(16) . . ?
Si1 N1 U1 115.91(10) . . ?
C14 N2 Si2 118.41(17) . . ?
C14 N2 U1 124.98(16) . . ?
Si2 N2 U1 115.07(10) . . ?
C24 N3 Si3 118.74(17) . . ?
C24 N3 U1 123.67(16) . . ?
Si3 N3 U1 114.28(10) . . ?
Si5 N4 Si4 124.12(13) . . ?
Si5 N4 U1 114.97(11) . . ?
Si4 N4 U1 120.84(11) . . ?
Si2 C1 Si3 116.10(12) . . ?
Si2 C1 Si1 115.42(12) . . ?
Si3 C1 Si1 113.51(12) . . ?
Si2 C1 H1A 103.1 . . ?
Si3 C1 H1A 103.1 . . ?
Si1 C1 H1A 103.1 . . ?
Si1 C2 H2A 109.5 . . ?
Si1 C2 H2B 109.5 . . ?
H2A C2 H2B 109.5 . . ?
Si1 C2 H2C 109.5 . . ?
H2A C2 H2C 109.5 . . ?
H2B C2 H2C 109.5 . . ?
Si1 C3 H3A 109.5 . . ?
Si1 C3 H3B 109.5 . . ?
H3A C3 H3B 109.5 . . ?
Si1 C3 H3C 109.5 . . ?
H3A C3 H3C 109.5 . . ?
H3B C3 H3C 109.5 . . ?
N1 C4 C5 124.6(2) . . ?
N1 C4 C11 117.5(2) . . ?
C5 C4 C11 117.7(2) . . ?
N1 C4 U1 45.56(12) . . ?
C5 C4 U1 143.24(18) . . ?
C11 C4 U1 81.28(15) . . ?
C6 C5 C4 121.0(3) . . ?
C6 C5 H5A 119.5 . . ?
C4 C5 H5A 119.5 . . ?
C5 C6 C8 119.3(3) . . ?
C5 C6 C7 120.3(3) . . ?
C8 C6 C7 120.4(2) . . ?
C6 C7 H7A 109.5 . . ?
C6 C7 H7B 109.5 . . ?
H7A C7 H7B 109.5 . . ?
C6 C7 H7C 109.5 . . ?
H7A C7 H7C 109.5 . . ?
H7B C7 H7C 109.5 . . ?
C9 C8 C6 121.5(2) . . ?
C9 C8 H8A 119.3 . . ?
C6 C8 H8A 119.3 . . ?
C8 C9 C11 118.2(2) . . ?
C8 C9 C10 121.2(2) . . ?
C11 C9 C10 120.5(2) . . ?
C9 C10 H10A 109.5 . . ?
C9 C10 H10B 109.5 . . ?
H10A C10 H10B 109.5 . . ?
C9 C10 H10C 109.5 . . ?
H10A C10 H10C 109.5 . . ?
H10B C10 H10C 109.5 . . ?
C9 C11 C4 122.1(2) . . ?
C9 C11 H11A 119.0 . . ?
C4 C11 H11A 119.0 . . ?
Si2 C12 H12A 109.5 . . ?
Si2 C12 H12B 109.5 . . ?
H12A C12 H12B 109.5 . . ?
Si2 C12 H12C 109.5 . . ?
H12A C12 H12C 109.5 . . ?
H12B C12 H12C 109.5 . . ?
Si2 C13 H13A 109.5 . . ?
Si2 C13 H13B 109.5 . . ?
H13A C13 H13B 109.5 . . ?
Si2 C13 H13C 109.5 . . ?
H13A C13 H13C 109.5 . . ?
H13B C13 H13C 109.5 . . ?
C21 C14 C15 118.6(2) . . ?
C21 C14 N2 120.7(2) . . ?
C15 C14 N2 120.7(2) . . ?
C16 C15 C14 121.0(3) . . ?
C16 C15 H15A 119.5 . . ?
C14 C15 H15A 119.5 . . ?
C15 C16 C18 119.2(3) . . ?
C15 C16 C17 120.2(3) . . ?
C18 C16 C17 120.6(3) . . ?
C16 C17 H17A 109.5 . . ?
C16 C17 H17B 109.5 . . ?
H17A C17 H17B 109.5 . . ?
C16 C17 H17C 109.5 . . ?
H17A C17 H17C 109.5 . . ?
H17B C17 H17C 109.5 . . ?
C16 C18 C19 121.4(3) . . ?
C16 C18 H18A 119.3 . . ?
C19 C18 H18A 119.3 . . ?
C18 C19 C21 119.0(3) . . ?
C18 C19 C20 121.2(3) . . ?
C21 C19 C20 119.8(3) . . ?
C19 C20 H20A 109.5 . . ?
C19 C20 H20B 109.5 . . ?
H20A C20 H20B 109.5 . . ?
C19 C20 H20C 109.5 . . ?
H20A C20 H20C 109.5 . . ?
H20B C20 H20C 109.5 . . ?
C19 C21 C14 120.9(3) . . ?
C19 C21 H21A 119.6 . . ?
C14 C21 H21A 119.6 . . ?
Si3 C22 H22A 109.5 . . ?
Si3 C22 H22B 109.5 . . ?
H22A C22 H22B 109.5 . . ?
Si3 C22 H22C 109.5 . . ?
H22A C22 H22C 109.5 . . ?
H22B C22 H22C 109.5 . . ?
Si3 C23 H23A 109.5 . . ?
Si3 C23 H23B 109.5 . . ?
H23A C23 H23B 109.5 . . ?
Si3 C23 H23C 109.5 . . ?
H23A C23 H23C 109.5 . . ?
H23B C23 H23C 109.5 . . ?
C25 C24 C31 118.1(2) . . ?
C25 C24 N3 121.6(2) . . ?
C31 C24 N3 120.2(2) . . ?
C26 C25 C24 121.3(3) . . ?
C26 C25 H25A 119.3 . . ?
C24 C25 H25A 119.3 . . ?
C25 C26 C28 118.8(3) . . ?
C25 C26 C27 120.6(3) . . ?
C28 C26 C27 120.7(3) . . ?
C26 C27 H27A 109.5 . . ?
C26 C27 H27B 109.5 . . ?
H27A C27 H27B 109.5 . . ?
C26 C27 H27C 109.5 . . ?
H27A C27 H27C 109.5 . . ?
H27B C27 H27C 109.5 . . ?
C29 C28 C26 121.5(3) . . ?
C29 C28 H28A 119.2 . . ?
C26 C28 H28A 119.2 . . ?
C28 C29 C31 118.4(2) . . ?
C28 C29 C30 120.9(2) . . ?
C31 C29 C30 120.6(2) . . ?
C29 C30 H30A 109.5 . . ?
C29 C30 H30B 109.5 . . ?
H30A C30 H30B 109.5 . . ?
C29 C30 H30C 109.5 . . ?
H30A C30 H30C 109.5 . . ?
H30B C30 H30C 109.5 . . ?
C29 C31 C24 121.8(2) . . ?
C29 C31 H31A 119.1 . . ?
C24 C31 H31A 119.1 . . ?
Si4 C32 H32A 109.5 . . ?
Si4 C32 H32B 109.5 . . ?
H32A C32 H32B 109.5 . . ?
Si4 C32 H32C 109.5 . . ?
H32A C32 H32C 109.5 . . ?
H32B C32 H32C 109.5 . . ?
Si4 C33 H33A 109.5 . . ?
Si4 C33 H33B 109.5 . . ?
H33A C33 H33B 109.5 . . ?
Si4 C33 H33C 109.5 . . ?
H33A C33 H33C 109.5 . . ?
H33B C33 H33C 109.5 . . ?
Si4 C34 H34A 109.5 . . ?
Si4 C34 H34B 109.5 . . ?
H34A C34 H34B 109.5 . . ?
Si4 C34 H34C 109.5 . . ?
H34A C34 H34C 109.5 . . ?
H34B C34 H34C 109.5 . . ?
Si5 C35 H35A 109.5 . . ?
Si5 C35 H35B 109.5 . . ?
H35A C35 H35B 109.5 . . ?
Si5 C35 H35C 109.5 . . ?
H35A C35 H35C 109.5 . . ?
H35B C35 H35C 109.5 . . ?
Si5 C36 H36A 109.5 . . ?
Si5 C36 H36B 109.5 . . ?
H36A C36 H36B 109.5 . . ?
Si5 C36 H36C 109.5 . . ?
H36A C36 H36C 109.5 . . ?
H36B C36 H36C 109.5 . . ?
Si5 C37 H37A 109.5 . . ?
Si5 C37 H37B 109.5 . . ?
H37A C37 H37B 109.5 . . ?
Si5 C37 H37C 109.5 . . ?
H37A C37 H37C 109.5 . . ?
H37B C37 H37C 109.5 . . ?

loop_
_geom_bond_atom_site_label_1
_geom_bond_atom_site_label_2
_geom_bond_distance
_geom_bond_site_symmetry_2
_geom_bond_publ_flag
U1 N1 2.253(2) . ?
U1 N2 2.212(2) . ?
U1 N3 2.242(2) . ?
U1 N4 2.257(2) . ?
U1 C4 3.001(3) . ?
Si1 N1 1.733(2) . ?
Si1 C3 1.862(3) . ?
Si1 C2 1.871(3) . ?
Si1 C1 1.905(2) . ?
Si2 N2 1.742(2) . ?
Si2 C13 1.873(3) . ?
Si2 C12 1.874(3) . ?
Si2 C1 1.899(2) . ?
Si3 N3 1.741(2) . ?
Si3 C23 1.871(3) . ?
Si3 C22 1.877(3) . ?
Si3 C1 1.900(2) . ?
Si4 N4 1.734(2) . ?
Si4 C32 1.872(3) . ?
Si4 C33 1.874(3) . ?
Si4 C34 1.875(3) . ?
Si5 N4 1.733(2) . ?
Si5 C37 1.868(3) . ?
Si5 C35 1.874(3) . ?
Si5 C36 1.882(3) . ?
N1 C4 1.404(3) . ?
N2 C14 1.432(3) . ?
N3 C24 1.424(3) . ?
C1 H1A 1.0000 . ?
C2 H2A 0.9800 . ?
C2 H2B 0.9800 . ?
C2 H2C 0.9800 . ?
C3 H3A 0.9800 . ?
C3 H3B 0.9800 . ?
C3 H3C 0.9800 . ?
C4 C5 1.404(4) . ?
C4 C11 1.407(4) . ?
C5 C6 1.393(4) . ?
C5 H5A 0.9500 . ?
C6 C8 1.396(4) . ?
C6 C7 1.508(4) . ?
C7 H7A 0.9800 . ?
C7 H7B 0.9800 . ?
C7 H7C 0.9800 . ?
C8 C9 1.387(4) . ?
C8 H8A 0.9500 . ?
C9 C11 1.396(4) . ?
C9 C10 1.507(4) . ?
C10 H10A 0.9800 . ?
C10 H10B 0.9800 . ?
C10 H10C 0.9800 . ?
C11 H11A 0.9500 . ?
C12 H12A 0.9800 . ?
C12 H12B 0.9800 . ?
C12 H12C 0.9800 . ?
C13 H13A 0.9800 . ?
C13 H13B 0.9800 . ?
C13 H13C 0.9800 . ?
C14 C21 1.402(4) . ?
C14 C15 1.405(4) . ?
C15 C16 1.385(4) . ?
C15 H15A 0.9500 . ?
C16 C18 1.390(4) . ?
C16 C17 1.515(4) . ?
C17 H17A 0.9800 . ?
C17 H17B 0.9800 . ?
C17 H17C 0.9800 . ?
C18 C19 1.391(4) . ?
C18 H18A 0.9500 . ?
C19 C21 1.395(4) . ?
C19 C20 1.510(4) . ?
C20 H20A 0.9800 . ?
C20 H20B 0.9800 . ?
C20 H20C 0.9800 . ?
C21 H21A 0.9500 . ?
C22 H22A 0.9800 . ?
C22 H22B 0.9800 . ?
C22 H22C 0.9800 . ?
C23 H23A 0.9800 . ?
C23 H23B 0.9800 . ?
C23 H23C 0.9800 . ?
C24 C25 1.399(4) . ?
C24 C31 1.399(4) . ?
C25 C26 1.393(4) . ?
C25 H25A 0.9500 . ?
C26 C28 1.397(4) . ?
C26 C27 1.509(4) . ?
C27 H27A 0.9800 . ?
C27 H27B 0.9800 . ?
C27 H27C 0.9800 . ?
C28 C29 1.387(4) . ?
C28 H28A 0.9500 . ?
C29 C31 1.395(4) . ?
C29 C30 1.514(4) . ?
C30 H30A 0.9800 . ?
C30 H30B 0.9800 . ?
C30 H30C 0.9800 . ?
C31 H31A 0.9500 . ?
C32 H32A 0.9800 . ?
C32 H32B 0.9800 . ?
C32 H32C 0.9800 . ?
C33 H33A 0.9800 . ?
C33 H33B 0.9800 . ?
C33 H33C 0.9800 . ?
C34 H34A 0.9800 . ?
C34 H34B 0.9800 . ?
C34 H34C 0.9800 . ?
C35 H35A 0.9800 . ?
C35 H35B 0.9800 . ?
C35 H35C 0.9800 . ?
C36 H36A 0.9800 . ?
C36 H36B 0.9800 . ?
C36 H36C 0.9800 . ?
C37 H37A 0.9800 . ?
C37 H37B 0.9800 . ?
C37 H37C 0.9800 . ?

loop_
_cod_related_entry_id
_cod_related_entry_database
_cod_related_entry_code
1 ChemSpider 30653235
